data_1568748
loop_
_publ_author_name
'Sarcevic, Julijan'
'Heitkemper, Tobias'
'Ruth, Paul Niklas'
'Na&#xdf;, Leonard'
'Kubis, Maximilian'
'Stalke, Dietmar'
'Sindlinger, Christian P.'

_publ_section_title
;
 A donor-supported silavinylidene and silylium ylides: boroles as a
 flexible platform for versatile Si(ii) chemistry.
;
_journal_issue 19
_journal_name_full 'Chemical science'
_journal_page_first 5148
_journal_page_last 5159
_journal_paper_doi 10.1039/d3sc00808h
_journal_volume 14
_journal_year 2023
_chemical_absolute_configuration ad
_chemical_formula_sum 'C61 H81 B Cl2 N2 Si3'
_chemical_formula_weight 1008.25
_space_group_crystal_system orthorhombic
_space_group_IT_number 19
_space_group_name_Hall 'P 2ac 2ab'
_space_group_name_H-M_alt 'P 21 21 21'
_atom_sites_solution_hydrogens geom
_atom_sites_solution_primary direct
_audit_creation_method
;FinalCif V113 by Daniel Kratzert, Freiburg 2022,
https://dkratzert.de/finalcif.html
;
_audit_update_record
;
2023-01-01 deposited with the CCDC.	2023-03-31 downloaded from the CCDC.
;
_cell_angle_alpha 90
_cell_angle_beta 90
_cell_angle_gamma 90
_cell_formula_units_Z 4
_cell_length_a 15.9046(13)
_cell_length_b 16.4022(14)
_cell_length_c 23.053(2)
_cell_measurement_reflns_used 9800
_cell_measurement_temperature 100(2)
_cell_measurement_theta_max 25.008
_cell_measurement_theta_min 2.159
_cell_volume 6013.8(9)
_computing_cell_refinement 'SAINT V8.40B'
_computing_data_collection 'Bruker APEX II'
_computing_data_reduction 'SAINT V8.40B'
_computing_molecular_graphics 'ORTEP (Farrugia, 2012), ShelXle (H\"ubschle, 2011)'
_computing_structure_refinement 'SHELXL-2018/3 (Sheldrick, 2018)'
_computing_structure_solution 'SHELXT 2018/2 (Sheldrick, 2018)'
_diffrn_ambient_environment N~2~
_diffrn_ambient_temperature 100(2)
_diffrn_detector CCD
_diffrn_detector_type 'Bruker APEX II'
_diffrn_measured_fraction_theta_full 1.000
_diffrn_measured_fraction_theta_max 1.000
_diffrn_measurement_device_type 'Bruker APEX2'
_diffrn_measurement_method '\w and \f scans'
_diffrn_measurement_specimen_support 'MiTeGen micromount'
_diffrn_radiation_probe x-ray
_diffrn_radiation_type MoK\a
_diffrn_radiation_wavelength 0.71073
_diffrn_reflns_av_R_equivalents 0.0498
_diffrn_reflns_av_unetI/netI 0.0319
_diffrn_reflns_Laue_measured_fraction_full 1.000
_diffrn_reflns_Laue_measured_fraction_max 1.000
_diffrn_reflns_limit_h_max 20
_diffrn_reflns_limit_h_min -20
_diffrn_reflns_limit_k_max 20
_diffrn_reflns_limit_k_min -20
_diffrn_reflns_limit_l_max 29
_diffrn_reflns_limit_l_min -29
_diffrn_reflns_number 85184
_diffrn_reflns_point_group_measured_fraction_full 1.000
_diffrn_reflns_point_group_measured_fraction_max 0.999
_diffrn_reflns_theta_full 25.242
_diffrn_reflns_theta_max 26.742
_diffrn_reflns_theta_min 1.524
_diffrn_source 'microfocus sealed X-ray tube'
_diffrn_source_current 0.97
_diffrn_source_voltage 50.0
_exptl_absorpt_coefficient_mu 0.205
_exptl_absorpt_correction_T_max 0.7454
_exptl_absorpt_correction_T_min 0.6922
_exptl_absorpt_correction_type multi-scan
_exptl_absorpt_process_details
;
SADABS-2016/2 - Bruker AXS area detector scaling and absorption correction:
Krause, L., Herbst-Irmer, R., Sheldrick G.M. & Stalke D., J. Appl. Cryst. 48
(2015) 3-10
;
_exptl_crystal_colour red
_exptl_crystal_density_diffrn 1.114
_exptl_crystal_description block
_exptl_crystal_F_000 2168
_exptl_crystal_recrystallization_method 'Crystallized from conc. solutions in hexane at -30\%C'
_exptl_crystal_size_max 0.155
_exptl_crystal_size_mid 0.142
_exptl_crystal_size_min 0.127
_refine_diff_density_max 0.266
_refine_diff_density_min -0.191
_refine_diff_density_rms 0.039
_refine_ls_abs_structure_details
;
 Flack x determined using 4835 quotients [(I+)-(I-)]/[(I+)+(I-)]
 (Parsons, Flack and Wagner, Acta Cryst. B69 (2013) 249-259).
;
_refine_ls_abs_structure_Flack 0.013(16)
_refine_ls_extinction_method none
_refine_ls_goodness_of_fit_ref 1.045
_refine_ls_hydrogen_treatment constr
_refine_ls_matrix_type full
_refine_ls_number_parameters 642
_refine_ls_number_reflns 12770
_refine_ls_number_restraints 0
_refine_ls_restrained_S_all 1.045
_refine_ls_R_factor_all 0.0422
_refine_ls_R_factor_gt 0.0346
_refine_ls_shift/su_max 0.001
_refine_ls_shift/su_mean 0.000
_refine_ls_structure_factor_coef Fsqd
_refine_ls_weighting_details 'w=1/[\s^2^(Fo^2^)+(0.0400P)^2^+1.4299P] where P=(Fo^2^+2Fc^2^)/3'
_refine_ls_weighting_scheme calc
_refine_ls_wR_factor_gt 0.0802
_refine_ls_wR_factor_ref 0.0843
_reflns_Friedel_coverage 0.824
_reflns_Friedel_fraction_full 1.000
_reflns_Friedel_fraction_max 0.999
_reflns_number_gt 11518
_reflns_number_total 12770
_reflns_threshold_expression 'I > 2\s(I)'
_cod_data_source_file d3sc00808h2.cif
_cod_data_source_block p212121_a
_cod_depositor_comments 'Adding full bibliography for 1568738--1568749.cif.'
_cod_original_cell_volume 6013.9(9)
_cod_database_code 1568748
_shelx_shelxl_version_number 2018/3
_shelx_space_group_comment
;
The symmetry employed for this shelxl refinement is uniquely defined
by the following loop, which should always be used as a source of
symmetry information in preference to the above space-group names.
They are only intended as comments.
;
_shelx_estimated_absorpt_t_min 0.969
_shelx_estimated_absorpt_t_max 0.974
_diffrn_measurement_ambient_temperature_device_make 'Oxford Cryostream'

loop_
_space_group_symop_operation_xyz
'x, y, z'
'-x+1/2, -y, z+1/2'
'-x, y+1/2, -z+1/2'
'x+1/2, -y+1/2, -z'

loop_
_atom_site_label
_atom_site_type_symbol
_atom_site_fract_x
_atom_site_fract_y
_atom_site_fract_z
_atom_site_U_iso_or_equiv
_atom_site_adp_type
_atom_site_occupancy
_atom_site_site_symmetry_order
_atom_site_calc_flag
_atom_site_refinement_flags_posn
_atom_site_refinement_flags_adp
_atom_site_refinement_flags_occupancy
_atom_site_disorder_assembly
_atom_site_disorder_group
Cl1 Cl 0.54352(4) 0.19861(4) 0.79242(3) 0.02900(14) Uani 1 1 d . . . . .
N1 N 0.48061(13) 0.39273(13) 0.76801(9) 0.0251(5) Uani 1 1 d . . . . .
Si1 Si 0.60385(4) 0.26505(4) 0.72847(3) 0.02064(14) Uani 1 1 d . . . . .
B1 B 0.76971(17) 0.22898(16) 0.67677(11) 0.0206(5) Uani 1 1 d . . . . .
C1 C 0.71379(15) 0.24716(13) 0.72824(10) 0.0197(5) Uani 1 1 d . . . . .
Cl2 Cl 0.54118(4) 0.23450(4) 0.65342(3) 0.03481(16) Uani 1 1 d . . . . .
N2 N 0.58844(14) 0.44538(13) 0.72540(9) 0.0264(5) Uani 1 1 d . . . . .
C2 C 0.76139(15) 0.22197(13) 0.78020(10) 0.0189(5) Uani 1 1 d . . . . .
Si2 Si 0.84482(4) 0.07517(4) 0.67736(3) 0.02287(15) Uani 1 1 d . . . . .
Si3 Si 0.95650(5) 0.23347(5) 0.67767(3) 0.03350(17) Uani 1 1 d . . . . .
C3 C 0.83888(15) 0.19061(14) 0.76732(10) 0.0211(5) Uani 1 1 d . . . . .
C6 C 0.78841(19) 0.30812(16) 0.57988(11) 0.0323(6) Uani 1 1 d . . . . .
H6 H 0.821068 0.346351 0.601105 0.039 Uiso 1 1 calc R U . . .
C5 C 0.75189(16) 0.24309(15) 0.60960(10) 0.0243(5) Uani 1 1 d . . . . .
C4 C 0.85385(15) 0.18628(14) 0.70207(10) 0.0207(5) Uani 1 1 d . . . . .
C7 C 0.7790(2) 0.31933(18) 0.52030(12) 0.0426(8) Uani 1 1 d . . . . .
C8 C 0.7294(2) 0.26461(18) 0.48997(11) 0.0414(8) Uani 1 1 d . . . . .
H8 H 0.721279 0.272322 0.449510 0.050 Uiso 1 1 calc R U . . .
C9 C 0.6914(2) 0.19893(18) 0.51706(12) 0.0352(7) Uani 1 1 d . . . . .
C010 C 0.73696(18) 0.03732(16) 0.69578(13) 0.0325(6) Uani 1 1 d . . . . .
H01A H 0.697114 0.055360 0.666010 0.049 Uiso 1 1 calc R U . . .
H01B H 0.719939 0.059169 0.733566 0.049 Uiso 1 1 calc R U . . .
H01C H 0.737405 -0.022387 0.697417 0.049 Uiso 1 1 calc R U . . .
C10 C 0.70321(17) 0.18944(16) 0.57666(11) 0.0277(6) Uani 1 1 d . . . . .
H10 H 0.677097 0.144667 0.595594 0.033 Uiso 1 1 calc R U . . .
C11 C 0.8238(3) 0.3879(2) 0.48928(15) 0.0670(13) Uani 1 1 d . . . . .
H11A H 0.870245 0.365504 0.466301 0.100 Uiso 1 1 calc R U . . .
H11B H 0.846048 0.426488 0.517853 0.100 Uiso 1 1 calc R U . . .
H11C H 0.784241 0.416004 0.463584 0.100 Uiso 1 1 calc R U . . .
C12 C 0.6384(2) 0.1379(2) 0.48402(13) 0.0494(9) Uani 1 1 d . . . . .
H12A H 0.648917 0.143837 0.442346 0.074 Uiso 1 1 calc R U . . .
H12B H 0.578783 0.147928 0.492038 0.074 Uiso 1 1 calc R U . . .
H12C H 0.653243 0.082577 0.496293 0.074 Uiso 1 1 calc R U . . .
C13 C 0.73384(15) 0.23063(15) 0.84189(10) 0.0202(5) Uani 1 1 d . . . . .
C15 C 0.69862(18) 0.31777(17) 0.92374(11) 0.0300(6) Uani 1 1 d . . . . .
C14 C 0.71307(17) 0.30663(16) 0.86483(11) 0.0255(5) Uani 1 1 d . . . . .
H14 H 0.708665 0.352095 0.839480 0.031 Uiso 1 1 calc R U . . .
C16 C 0.70345(18) 0.25071(17) 0.96003(10) 0.0305(6) Uani 1 1 d . . . . .
H16 H 0.695346 0.257880 1.000540 0.037 Uiso 1 1 calc R U . . .
C18 C 0.73490(16) 0.16432(15) 0.87955(11) 0.0233(5) Uani 1 1 d . . . . .
H18 H 0.746193 0.111529 0.864496 0.028 Uiso 1 1 calc R U . . .
C17 C 0.71985(17) 0.17330(16) 0.93865(11) 0.0271(6) Uani 1 1 d . . . . .
C019 C 0.9213(2) 0.0030(2) 0.71197(16) 0.0528(10) Uani 1 1 d . . . . .
H01D H 0.939840 -0.037325 0.683288 0.079 Uiso 1 1 calc R U . . .
H01E H 0.894033 -0.025022 0.744473 0.079 Uiso 1 1 calc R U . . .
H01F H 0.970095 0.033486 0.726241 0.079 Uiso 1 1 calc R U . . .
C19 C 0.6834(2) 0.40245(18) 0.94709(13) 0.0441(8) Uani 1 1 d . . . . .
H19A H 0.648057 0.432946 0.919876 0.066 Uiso 1 1 calc R U . . .
H19B H 0.737346 0.430594 0.951837 0.066 Uiso 1 1 calc R U . . .
H19C H 0.655026 0.398799 0.984727 0.066 Uiso 1 1 calc R U . . .
C01J C 0.8616(2) 0.05612(19) 0.59770(12) 0.0372(7) Uani 1 1 d . . . . .
H01G H 0.833635 0.098974 0.575196 0.056 Uiso 1 1 calc R U . . .
H01H H 0.837859 0.002972 0.587237 0.056 Uiso 1 1 calc R U . . .
H01I H 0.921932 0.056509 0.589170 0.056 Uiso 1 1 calc R U . . .
C01L C 0.9608(3) 0.34412(19) 0.69656(14) 0.0499(9) Uani 1 1 d . . . . .
H01J H 1.009317 0.369291 0.677481 0.075 Uiso 1 1 calc R U . . .
H01K H 0.966107 0.350215 0.738687 0.075 Uiso 1 1 calc R U . . .
H01L H 0.909079 0.370914 0.683422 0.075 Uiso 1 1 calc R U . . .
C01P C 1.05196(19) 0.1860(2) 0.71255(18) 0.0563(9) Uani 1 1 d . . . . .
H01M H 1.055637 0.128498 0.701377 0.084 Uiso 1 1 calc R U . . .
H01N H 1.047230 0.190220 0.754827 0.084 Uiso 1 1 calc R U . . .
H01O H 1.102612 0.214743 0.699558 0.084 Uiso 1 1 calc R U . . .
C01Q C 0.9773(2) 0.2241(2) 0.59758(14) 0.0550(10) Uani 1 1 d . . . . .
H01P H 0.923912 0.225579 0.576431 0.082 Uiso 1 1 calc R U . . .
H01Q H 1.005983 0.172330 0.589758 0.082 Uiso 1 1 calc R U . . .
H01R H 1.012970 0.269419 0.584856 0.082 Uiso 1 1 calc R U . . .
C20 C 0.7227(2) 0.10028(19) 0.97862(12) 0.0375(7) Uani 1 1 d . . . . .
H20A H 0.668120 0.072539 0.978056 0.056 Uiso 1 1 calc R U . . .
H20B H 0.735219 0.118396 1.018200 0.056 Uiso 1 1 calc R U . . .
H20C H 0.766554 0.062580 0.965526 0.056 Uiso 1 1 calc R U . . .
C21 C 0.90270(16) 0.17792(14) 0.81418(10) 0.0225(5) Uani 1 1 d . . . . .
C22 C 0.94077(16) 0.24669(15) 0.83892(11) 0.0273(6) Uani 1 1 d . . . . .
H22 H 0.927072 0.299103 0.824154 0.033 Uiso 1 1 calc R U . . .
C23 C 0.99816(18) 0.24070(18) 0.88455(11) 0.0319(6) Uani 1 1 d . . . . .
C24 C 1.01631(18) 0.16426(17) 0.90643(11) 0.0317(6) Uani 1 1 d . . . . .
H24 H 1.055972 0.159159 0.937028 0.038 Uiso 1 1 calc R U . . .
C25 C 0.97761(18) 0.09443(17) 0.88451(11) 0.0303(6) Uani 1 1 d . . . . .
C26 C 0.92202(17) 0.10257(16) 0.83848(11) 0.0266(6) Uani 1 1 d . . . . .
H26 H 0.896255 0.055049 0.823024 0.032 Uiso 1 1 calc R U . . .
C27 C 1.0375(2) 0.31685(19) 0.90987(14) 0.0459(8) Uani 1 1 d . . . . .
H27A H 1.093958 0.324220 0.893646 0.069 Uiso 1 1 calc R U . . .
H27B H 1.041360 0.311376 0.952116 0.069 Uiso 1 1 calc R U . . .
H27C H 1.002690 0.364244 0.900228 0.069 Uiso 1 1 calc R U . . .
C28 C 0.9933(2) 0.01213(19) 0.91152(13) 0.0434(8) Uani 1 1 d . . . . .
H28A H 1.038733 -0.015534 0.890589 0.065 Uiso 1 1 calc R U . . .
H28B H 0.941980 -0.020772 0.909283 0.065 Uiso 1 1 calc R U . . .
H28C H 1.009439 0.019178 0.952238 0.065 Uiso 1 1 calc R U . . .
C29 C 0.55428(16) 0.37282(15) 0.74101(10) 0.0226(5) Uani 1 1 d . . . . .
C30 C 0.53776(19) 0.50903(17) 0.74319(12) 0.0323(6) Uani 1 1 d . . . . .
H30 H 0.548338 0.565514 0.737712 0.039 Uiso 1 1 calc R U . . .
C31 C 0.47123(18) 0.47629(17) 0.76949(12) 0.0317(6) Uani 1 1 d . . . . .
H31 H 0.425574 0.505278 0.786241 0.038 Uiso 1 1 calc R U . . .
C32 C 0.65971(18) 0.46538(15) 0.68793(12) 0.0298(6) Uani 1 1 d . . . . .
C33 C 0.73256(19) 0.49378(16) 0.71431(13) 0.0344(7) Uani 1 1 d . . . . .
C34 C 0.74369(19) 0.49583(18) 0.77944(13) 0.0362(7) Uani 1 1 d . . . . .
H34 H 0.697234 0.462782 0.796803 0.043 Uiso 1 1 calc R U . . .
C35 C 0.8267(2) 0.4574(2) 0.79864(16) 0.0473(8) Uani 1 1 d . . . . .
H35A H 0.827501 0.399798 0.787439 0.071 Uiso 1 1 calc R U . . .
H35B H 0.832127 0.461942 0.840860 0.071 Uiso 1 1 calc R U . . .
H35C H 0.873544 0.485908 0.779936 0.071 Uiso 1 1 calc R U . . .
C36 C 0.7348(2) 0.5833(2) 0.80267(15) 0.0478(8) Uani 1 1 d . . . . .
H36A H 0.778837 0.617704 0.785737 0.072 Uiso 1 1 calc R U . . .
H36B H 0.740554 0.582985 0.844993 0.072 Uiso 1 1 calc R U . . .
H36C H 0.679504 0.604935 0.792067 0.072 Uiso 1 1 calc R U . . .
C37 C 0.7948(2) 0.52660(18) 0.67804(15) 0.0429(7) Uani 1 1 d . . . . .
H37 H 0.846246 0.545463 0.694064 0.052 Uiso 1 1 calc R U . . .
C38 C 0.7810(2) 0.53142(19) 0.61900(15) 0.0486(9) Uani 1 1 d . . . . .
H38 H 0.823385 0.553999 0.594796 0.058 Uiso 1 1 calc R U . . .
C39 C 0.7077(2) 0.50438(19) 0.59460(14) 0.0455(8) Uani 1 1 d . . . . .
H39 H 0.700385 0.508640 0.553821 0.055 Uiso 1 1 calc R U . . .
C40 C 0.6436(2) 0.47074(17) 0.62813(12) 0.0361(7) Uani 1 1 d . . . . .
C41 C 0.5597(2) 0.4488(2) 0.60106(13) 0.0420(8) Uani 1 1 d . . . . .
H41 H 0.526753 0.417196 0.630325 0.050 Uiso 1 1 calc R U . . .
C42 C 0.5100(3) 0.5270(3) 0.58667(17) 0.0664(12) Uani 1 1 d . . . . .
H42A H 0.542800 0.560923 0.559996 0.100 Uiso 1 1 calc R U . . .
H42B H 0.499049 0.557444 0.622461 0.100 Uiso 1 1 calc R U . . .
H42C H 0.456442 0.512265 0.568408 0.100 Uiso 1 1 calc R U . . .
C43 C 0.5684(2) 0.3961(2) 0.54658(14) 0.0505(9) Uani 1 1 d . . . . .
H43A H 0.512508 0.379120 0.533388 0.076 Uiso 1 1 calc R U . . .
H43B H 0.602190 0.347727 0.555568 0.076 Uiso 1 1 calc R U . . .
H43C H 0.596076 0.427611 0.515935 0.076 Uiso 1 1 calc R U . . .
C44 C 0.40911(17) 0.34310(17) 0.78564(12) 0.0301(6) Uani 1 1 d . . . . .
C45 C 0.39924(18) 0.32368(18) 0.84413(12) 0.0342(6) Uani 1 1 d . . . . .
C46 C 0.3251(2) 0.2842(2) 0.85990(14) 0.0468(8) Uani 1 1 d . . . . .
H46 H 0.316630 0.268988 0.899223 0.056 Uiso 1 1 calc R U . . .
C47 C 0.2634(2) 0.2668(2) 0.81911(16) 0.0516(9) Uani 1 1 d . . . . .
H47 H 0.213315 0.239771 0.830680 0.062 Uiso 1 1 calc R U . . .
C48 C 0.27470(19) 0.2884(2) 0.76206(15) 0.0468(8) Uani 1 1 d . . . . .
H48 H 0.231647 0.276458 0.734798 0.056 Uiso 1 1 calc R U . . .
C49 C 0.34748(18) 0.32752(18) 0.74305(13) 0.0354(7) Uani 1 1 d . . . . .
C50 C 0.3568(2) 0.3530(2) 0.68017(13) 0.0415(7) Uani 1 1 d . . . . .
H50 H 0.417615 0.364853 0.673087 0.050 Uiso 1 1 calc R U . . .
C51 C 0.3069(3) 0.4309(3) 0.66669(16) 0.0653(11) Uani 1 1 d . . . . .
H51A H 0.310398 0.442728 0.625096 0.098 Uiso 1 1 calc R U . . .
H51B H 0.330458 0.476569 0.688718 0.098 Uiso 1 1 calc R U . . .
H51C H 0.247887 0.423021 0.677655 0.098 Uiso 1 1 calc R U . . .
C52 C 0.3302(2) 0.2855(2) 0.63815(15) 0.0535(10) Uani 1 1 d . . . . .
H52A H 0.345025 0.301308 0.598444 0.080 Uiso 1 1 calc R U . . .
H52B H 0.269349 0.277156 0.640846 0.080 Uiso 1 1 calc R U . . .
H52C H 0.359335 0.234753 0.648235 0.080 Uiso 1 1 calc R U . . .
C53 C 0.4642(2) 0.34560(18) 0.88964(11) 0.0356(7) Uani 1 1 d . . . . .
H53 H 0.519282 0.353628 0.869487 0.043 Uiso 1 1 calc R U . . .
C54 C 0.4759(2) 0.2791(2) 0.93496(13) 0.0504(9) Uani 1 1 d . . . . .
H54A H 0.485111 0.226668 0.915530 0.076 Uiso 1 1 calc R U . . .
H54B H 0.425445 0.275632 0.959244 0.076 Uiso 1 1 calc R U . . .
H54C H 0.524636 0.292021 0.959272 0.076 Uiso 1 1 calc R U . . .
C55 C 0.4402(2) 0.4269(2) 0.91901(14) 0.0485(8) Uani 1 1 d . . . . .
H55A H 0.439566 0.470508 0.889943 0.073 Uiso 1 1 calc R U . . .
H55B H 0.481549 0.439915 0.949156 0.073 Uiso 1 1 calc R U . . .
H55C H 0.384352 0.421931 0.936562 0.073 Uiso 1 1 calc R U . . .

loop_
_atom_site_aniso_label
_atom_site_aniso_U_11
_atom_site_aniso_U_22
_atom_site_aniso_U_33
_atom_site_aniso_U_23
_atom_site_aniso_U_13
_atom_site_aniso_U_12
Cl1 0.0273(3) 0.0276(3) 0.0321(3) -0.0013(3) 0.0070(3) -0.0045(3)
N1 0.0213(11) 0.0297(11) 0.0242(10) -0.0083(9) -0.0048(9) 0.0048(9)
Si1 0.0215(3) 0.0220(3) 0.0184(3) -0.0049(3) 0.0002(3) 0.0009(3)
B1 0.0244(14) 0.0157(11) 0.0216(12) -0.0009(11) 0.0038(11) -0.0029(11)
C1 0.0228(12) 0.0167(11) 0.0196(10) -0.0012(9) 0.0016(9) 0.0018(9)
Cl2 0.0322(3) 0.0437(4) 0.0286(3) -0.0165(3) -0.0081(3) 0.0045(3)
N2 0.0273(12) 0.0256(11) 0.0264(10) 0.0004(9) -0.0014(9) 0.0086(9)
C2 0.0237(12) 0.0143(10) 0.0186(11) -0.0031(8) 0.0012(9) -0.0020(9)
Si2 0.0191(3) 0.0218(3) 0.0277(3) -0.0063(3) -0.0017(3) 0.0029(3)
Si3 0.0257(4) 0.0388(4) 0.0360(4) -0.0042(3) 0.0069(3) -0.0136(4)
C3 0.0224(12) 0.0181(11) 0.0229(12) -0.0021(9) 0.0008(10) -0.0023(10)
C6 0.0474(17) 0.0260(13) 0.0234(12) -0.0009(10) 0.0094(12) 0.0014(13)
C5 0.0306(14) 0.0229(12) 0.0194(11) -0.0034(10) 0.0051(9) 0.0073(10)
C4 0.0203(12) 0.0203(11) 0.0215(11) -0.0032(9) 0.0044(10) -0.0046(10)
C7 0.072(2) 0.0295(15) 0.0260(14) 0.0029(11) 0.0181(15) 0.0104(15)
C8 0.072(2) 0.0374(15) 0.0151(12) -0.0017(12) 0.0053(13) 0.0230(16)
C9 0.0490(18) 0.0332(15) 0.0233(13) -0.0072(11) -0.0044(12) 0.0156(14)
C010 0.0327(15) 0.0245(13) 0.0403(16) -0.0019(11) 0.0007(12) -0.0095(12)
C10 0.0348(15) 0.0264(13) 0.0220(12) -0.0019(10) -0.0014(11) 0.0061(11)
C11 0.125(4) 0.0429(19) 0.0333(17) 0.0090(15) 0.026(2) -0.005(2)
C12 0.069(2) 0.0478(19) 0.0311(15) -0.0116(14) -0.0195(16) 0.0153(17)
C13 0.0190(12) 0.0227(11) 0.0189(11) -0.0016(9) -0.0001(9) -0.0018(10)
C15 0.0367(16) 0.0292(14) 0.0241(13) -0.0072(11) 0.0053(11) -0.0037(12)
C14 0.0332(15) 0.0223(12) 0.0211(12) 0.0000(10) 0.0035(11) -0.0008(11)
C16 0.0353(15) 0.0401(16) 0.0161(11) -0.0030(11) 0.0041(10) -0.0044(12)
C18 0.0248(14) 0.0210(12) 0.0241(12) -0.0009(10) 0.0005(10) 0.0001(10)
C17 0.0231(13) 0.0344(14) 0.0239(12) 0.0059(11) -0.0002(11) -0.0025(11)
C019 0.060(2) 0.0436(18) 0.055(2) -0.0203(16) -0.0276(17) 0.0293(16)
C19 0.067(2) 0.0338(16) 0.0317(15) -0.0125(12) 0.0113(15) -0.0044(15)
C01J 0.0383(17) 0.0396(16) 0.0337(15) -0.0153(12) 0.0023(13) 0.0037(13)
C01L 0.068(2) 0.0391(17) 0.0426(17) 0.0003(14) 0.0005(17) -0.0270(17)
C01P 0.0199(15) 0.070(2) 0.079(3) -0.001(2) 0.0021(16) -0.0092(16)
C01Q 0.051(2) 0.068(2) 0.0465(18) -0.0102(17) 0.0279(16) -0.0224(18)
C20 0.0423(18) 0.0435(17) 0.0266(14) 0.0117(12) -0.0005(13) -0.0002(14)
C21 0.0228(13) 0.0229(12) 0.0218(11) -0.0002(9) 0.0025(10) 0.0023(10)
C22 0.0310(14) 0.0228(13) 0.0280(12) 0.0016(10) -0.0059(10) 0.0014(11)
C23 0.0333(15) 0.0351(15) 0.0271(12) -0.0015(12) -0.0062(11) 0.0019(12)
C24 0.0357(16) 0.0403(16) 0.0191(12) 0.0008(11) -0.0052(11) 0.0116(12)
C25 0.0384(16) 0.0330(14) 0.0193(11) 0.0026(10) 0.0078(11) 0.0126(12)
C26 0.0324(15) 0.0239(12) 0.0237(12) -0.0008(10) 0.0065(11) 0.0019(11)
C27 0.057(2) 0.0395(17) 0.0415(17) -0.0013(13) -0.0243(16) -0.0066(16)
C28 0.065(2) 0.0363(16) 0.0285(14) 0.0073(12) 0.0040(15) 0.0146(15)
C29 0.0227(13) 0.0286(13) 0.0164(11) -0.0041(9) -0.0037(10) 0.0054(10)
C30 0.0338(16) 0.0268(13) 0.0364(14) -0.0039(11) -0.0049(13) 0.0120(12)
C31 0.0304(15) 0.0326(14) 0.0322(14) -0.0104(11) -0.0068(12) 0.0111(12)
C32 0.0338(15) 0.0217(12) 0.0338(14) 0.0061(10) 0.0063(12) 0.0079(11)
C33 0.0394(17) 0.0227(13) 0.0411(16) 0.0088(11) 0.0033(13) 0.0020(12)
C34 0.0341(16) 0.0318(14) 0.0425(16) 0.0102(12) -0.0035(13) -0.0083(12)
C35 0.0343(17) 0.0458(18) 0.062(2) 0.0137(16) -0.0077(16) -0.0094(14)
C36 0.055(2) 0.0430(18) 0.0454(19) 0.0011(15) -0.0014(16) -0.0044(16)
C37 0.0445(19) 0.0321(15) 0.0522(19) 0.0076(14) 0.0061(16) -0.0044(14)
C38 0.061(2) 0.0352(17) 0.0498(19) 0.0088(14) 0.0198(18) -0.0029(16)
C39 0.066(2) 0.0361(16) 0.0344(16) 0.0073(13) 0.0109(16) 0.0078(16)
C40 0.0481(18) 0.0261(14) 0.0341(15) 0.0024(11) 0.0029(14) 0.0120(13)
C41 0.052(2) 0.0447(17) 0.0296(14) 0.0015(13) -0.0047(14) 0.0154(15)
C42 0.079(3) 0.068(3) 0.052(2) -0.0055(19) -0.019(2) 0.039(2)
C43 0.059(2) 0.060(2) 0.0326(16) -0.0029(15) -0.0038(15) 0.0108(18)
C44 0.0205(13) 0.0354(15) 0.0345(14) -0.0138(11) -0.0008(11) 0.0043(11)
C45 0.0262(14) 0.0423(16) 0.0340(14) -0.0159(12) 0.0062(12) 0.0004(13)
C46 0.0389(18) 0.059(2) 0.0427(17) -0.0158(15) 0.0143(14) -0.0084(15)
C47 0.0328(17) 0.061(2) 0.061(2) -0.0218(18) 0.0107(15) -0.0137(16)
C48 0.0262(15) 0.056(2) 0.058(2) -0.0286(16) -0.0050(14) -0.0033(14)
C49 0.0272(15) 0.0400(16) 0.0388(15) -0.0172(12) -0.0039(12) 0.0036(13)
C50 0.0335(16) 0.0537(19) 0.0373(15) -0.0152(14) -0.0133(14) 0.0086(14)
C51 0.072(3) 0.076(3) 0.048(2) -0.0120(19) -0.0205(19) 0.032(2)
C52 0.0391(19) 0.076(3) 0.0452(18) -0.0251(17) -0.0084(15) -0.0056(17)
C53 0.0325(16) 0.0497(17) 0.0246(13) -0.0116(12) 0.0040(12) -0.0023(14)
C54 0.058(2) 0.064(2) 0.0288(15) -0.0026(14) 0.0065(15) -0.0044(18)
C55 0.048(2) 0.062(2) 0.0356(16) -0.0243(15) -0.0003(14) 0.0004(17)

loop_
_atom_type_symbol
_atom_type_description
_atom_type_scat_dispersion_real
_atom_type_scat_dispersion_imag
_atom_type_scat_source
C C 0.0033 0.0016 'International Tables Vol C Tables 4.2.6.8 and 6.1.1.4'
H H 0.0000 0.0000 'International Tables Vol C Tables 4.2.6.8 and 6.1.1.4'
B B 0.0013 0.0007 'International Tables Vol C Tables 4.2.6.8 and 6.1.1.4'
N N 0.0061 0.0033 'International Tables Vol C Tables 4.2.6.8 and 6.1.1.4'
Si Si 0.0817 0.0704 'International Tables Vol C Tables 4.2.6.8 and 6.1.1.4'
Cl Cl 0.1484 0.1585 'International Tables Vol C Tables 4.2.6.8 and 6.1.1.4'

loop_
_geom_angle_atom_site_label_1
_geom_angle_atom_site_label_2
_geom_angle_atom_site_label_3
_geom_angle
_geom_angle_site_symmetry_1
_geom_angle_site_symmetry_3
_geom_angle_publ_flag
C29 N1 C31 110.0(2) . . ?
C29 N1 C44 131.5(2) . . ?
C31 N1 C44 117.7(2) . . ?
C1 Si1 C29 123.18(11) . . ?
C1 Si1 Cl2 115.77(8) . . ?
C29 Si1 Cl2 98.57(8) . . ?
C1 Si1 Cl1 111.86(8) . . ?
C29 Si1 Cl1 100.58(8) . . ?
Cl2 Si1 Cl1 104.24(4) . . ?
C1 B1 C5 129.1(2) . . ?
C1 B1 C4 106.8(2) . . ?
C5 B1 C4 124.1(2) . . ?
C2 C1 B1 106.3(2) . . ?
C2 C1 Si1 123.34(17) . . ?
B1 C1 Si1 127.94(18) . . ?
C29 N2 C30 110.5(2) . . ?
C29 N2 C32 131.6(2) . . ?
C30 N2 C32 117.3(2) . . ?
C3 C2 C1 113.0(2) . . ?
C3 C2 C13 120.4(2) . . ?
C1 C2 C13 126.5(2) . . ?
C010 Si2 C019 106.75(17) . . ?
C010 Si2 C01J 107.21(13) . . ?
C019 Si2 C01J 102.62(15) . . ?
C010 Si2 C4 108.46(12) . . ?
C019 Si2 C4 115.19(13) . . ?
C01J Si2 C4 115.96(12) . . ?
C01L Si3 C01Q 107.57(16) . . ?
C01L Si3 C01P 105.80(17) . . ?
C01Q Si3 C01P 104.04(18) . . ?
C01L Si3 C4 111.07(14) . . ?
C01Q Si3 C4 114.21(13) . . ?
C01P Si3 C4 113.52(14) . . ?
C2 C3 C21 120.4(2) . . ?
C2 C3 C4 111.9(2) . . ?
C21 C3 C4 126.8(2) . . ?
C7 C6 C5 122.7(3) . . ?
C6 C5 C10 116.5(2) . . ?
C6 C5 B1 121.0(2) . . ?
C10 C5 B1 122.4(2) . . ?
C3 C4 B1 101.90(19) . . ?
C3 C4 Si3 114.14(17) . . ?
B1 C4 Si3 115.40(16) . . ?
C3 C4 Si2 109.04(16) . . ?
B1 C4 Si2 104.04(15) . . ?
Si3 C4 Si2 111.44(12) . . ?
C8 C7 C6 118.3(3) . . ?
C8 C7 C11 120.8(3) . . ?
C6 C7 C11 120.9(3) . . ?
C7 C8 C9 121.7(2) . . ?
C8 C9 C10 118.2(3) . . ?
C8 C9 C12 122.0(3) . . ?
C10 C9 C12 119.8(3) . . ?
C9 C10 C5 122.7(3) . . ?
C18 C13 C14 117.7(2) . . ?
C18 C13 C2 121.0(2) . . ?
C14 C13 C2 121.0(2) . . ?
C16 C15 C14 118.5(2) . . ?
C16 C15 C19 121.7(2) . . ?
C14 C15 C19 119.7(3) . . ?
C15 C14 C13 121.8(2) . . ?
C15 C16 C17 121.5(2) . . ?
C17 C18 C13 121.7(2) . . ?
C16 C17 C18 118.5(2) . . ?
C16 C17 C20 121.0(2) . . ?
C18 C17 C20 120.5(2) . . ?
C26 C21 C22 117.1(2) . . ?
C26 C21 C3 124.3(2) . . ?
C22 C21 C3 118.3(2) . . ?
C23 C22 C21 122.2(2) . . ?
C24 C23 C22 118.4(3) . . ?
C24 C23 C27 121.4(2) . . ?
C22 C23 C27 120.2(3) . . ?
C23 C24 C25 121.4(2) . . ?
C26 C25 C24 118.6(2) . . ?
C26 C25 C28 120.5(3) . . ?
C24 C25 C28 120.8(3) . . ?
C25 C26 C21 122.3(3) . . ?
N2 C29 N1 104.8(2) . . ?
N2 C29 Si1 126.28(19) . . ?
N1 C29 Si1 128.95(19) . . ?
C31 C30 N2 107.1(2) . . ?
C30 C31 N1 107.7(2) . . ?
C33 C32 C40 124.1(3) . . ?
C33 C32 N2 117.6(2) . . ?
C40 C32 N2 116.9(3) . . ?
C32 C33 C37 117.1(3) . . ?
C32 C33 C34 122.7(3) . . ?
C37 C33 C34 120.0(3) . . ?
C33 C34 C35 112.3(3) . . ?
C33 C34 C36 110.8(2) . . ?
C35 C34 C36 111.3(3) . . ?
C38 C37 C33 119.9(3) . . ?
C39 C38 C37 121.4(3) . . ?
C38 C39 C40 121.6(3) . . ?
C39 C40 C32 115.8(3) . . ?
C39 C40 C41 120.6(3) . . ?
C32 C40 C41 123.3(3) . . ?
C40 C41 C43 113.1(3) . . ?
C40 C41 C42 110.1(3) . . ?
C43 C41 C42 109.8(3) . . ?
C45 C44 C49 123.6(3) . . ?
C45 C44 N1 119.0(2) . . ?
C49 C44 N1 116.7(2) . . ?
C46 C45 C44 117.0(3) . . ?
C46 C45 C53 120.4(3) . . ?
C44 C45 C53 122.6(3) . . ?
C47 C46 C45 121.1(3) . . ?
C48 C47 C46 120.2(3) . . ?
C47 C48 C49 121.9(3) . . ?
C48 C49 C44 116.2(3) . . ?
C48 C49 C50 120.6(3) . . ?
C44 C49 C50 123.2(3) . . ?
C49 C50 C52 112.3(3) . . ?
C49 C50 C51 111.8(3) . . ?
C52 C50 C51 109.3(3) . . ?
C45 C53 C54 112.8(3) . . ?
C45 C53 C55 109.9(3) . . ?
C54 C53 C55 110.4(2) . . ?

loop_
_geom_bond_atom_site_label_1
_geom_bond_atom_site_label_2
_geom_bond_distance
_geom_bond_site_symmetry_2
_geom_bond_publ_flag
Cl1 Si1 2.0693(9) . ?
N1 C29 1.366(3) . ?
N1 C31 1.379(3) . ?
N1 C44 1.456(4) . ?
Si1 C1 1.773(2) . ?
Si1 C29 1.957(2) . ?
Si1 Cl2 2.0585(9) . ?
B1 C1 1.512(3) . ?
B1 C5 1.591(4) . ?
B1 C4 1.619(4) . ?
C1 C2 1.476(3) . ?
N2 C29 1.357(3) . ?
N2 C30 1.381(3) . ?
N2 C32 1.462(4) . ?
C2 C3 1.368(3) . ?
C2 C13 1.495(3) . ?
Si2 C010 1.873(3) . ?
Si2 C019 1.876(3) . ?
Si2 C01J 1.882(3) . ?
Si2 C4 1.915(2) . ?
Si3 C01L 1.868(3) . ?
Si3 C01Q 1.882(3) . ?
Si3 C01P 1.886(4) . ?
Si3 C4 1.892(2) . ?
C3 C21 1.497(3) . ?
C3 C4 1.525(3) . ?
C6 C7 1.394(4) . ?
C6 C5 1.394(4) . ?
C5 C10 1.397(4) . ?
C7 C8 1.384(5) . ?
C7 C11 1.511(5) . ?
C8 C9 1.384(4) . ?
C9 C10 1.396(4) . ?
C9 C12 1.513(4) . ?
C13 C18 1.392(3) . ?
C13 C14 1.394(3) . ?
C15 C16 1.384(4) . ?
C15 C14 1.389(4) . ?
C15 C19 1.509(4) . ?
C16 C17 1.387(4) . ?
C18 C17 1.391(3) . ?
C17 C20 1.512(4) . ?
C21 C26 1.391(3) . ?
C21 C22 1.401(3) . ?
C22 C23 1.396(4) . ?
C23 C24 1.382(4) . ?
C23 C27 1.514(4) . ?
C24 C25 1.395(4) . ?
C25 C26 1.388(4) . ?
C25 C28 1.507(4) . ?
C30 C31 1.333(4) . ?
C32 C33 1.389(4) . ?
C32 C40 1.405(4) . ?
C33 C37 1.403(4) . ?
C33 C34 1.512(4) . ?
C34 C35 1.528(4) . ?
C34 C36 1.538(4) . ?
C37 C38 1.381(5) . ?
C38 C39 1.368(5) . ?
C39 C40 1.393(5) . ?
C40 C41 1.516(5) . ?
C41 C43 1.531(4) . ?
C41 C42 1.543(5) . ?
C44 C45 1.394(4) . ?
C44 C49 1.411(4) . ?
C45 C46 1.393(4) . ?
C45 C53 1.516(4) . ?
C46 C47 1.389(5) . ?
C47 C48 1.374(5) . ?
C48 C49 1.394(5) . ?
C49 C50 1.516(4) . ?
C50 C52 1.531(4) . ?
C50 C51 1.536(5) . ?
C53 C54 1.522(4) . ?
C53 C55 1.543(4) . ?
